data_2232921
loop_
_publ_author_name
'Zheng, Chang-Ge'
'Cao, Hua-Peng'
'Song, Yang'

_publ_section_title
;
 4,4'-Bis(trimethylsilyl)-2,2'-bipyridine
;
_journal_coeditor_code RK2303
_journal_issue 12
_journal_name_full 'Acta Crystallographica Section E'
_journal_page_first o3144
_journal_paper_doi 10.1107/S1600536811043704
_journal_volume 67
_journal_year 2011
_chemical_formula_iupac 'C16 H24 N2 Si2'
_chemical_formula_moiety 'C16 H24 N2 Si2'
_chemical_formula_sum 'C16 H24 N2 Si2'
_chemical_formula_weight 300.55
_chemical_name_systematic
;
4,4'-Bis(trimethylsilyl)-2,2'-bipyridine
;
_space_group_IT_number 14
_symmetry_cell_setting monoclinic
_symmetry_space_group_name_Hall '-P 2ybc'
_symmetry_space_group_name_H-M 'P 1 21/c 1'
_atom_sites_solution_hydrogens geom
_atom_sites_solution_primary direct
_atom_sites_solution_secondary difmap
_cell_angle_alpha 90.00
_cell_angle_beta 111.222(6)
_cell_angle_gamma 90.00
_cell_formula_units_Z 2
_cell_length_a 13.154(4)
_cell_length_b 6.4599(16)
_cell_length_c 11.280(3)
_cell_measurement_reflns_used 3568
_cell_measurement_temperature 223(2)
_cell_measurement_theta_max 27.5
_cell_measurement_theta_min 3.2
_cell_volume 893.5(4)
_computing_cell_refinement 'CrystalClear (Rigaku, 2005)'
_computing_data_collection 'CrystalClear (Rigaku, 2005)'
_computing_data_reduction 'CrystalClear (Rigaku, 2005)'
_computing_molecular_graphics 'PLATON (Spek, 2009)'
_computing_publication_material 'SHELXL97 (Sheldrick, 2008)'
_computing_structure_refinement 'SHELXL97 (Sheldrick, 2008)'
_computing_structure_solution 'SHELXS97 (Sheldrick, 2008)'
_diffrn_ambient_temperature 223(2)
_diffrn_detector_area_resol_mean 14.63
_diffrn_measured_fraction_theta_full 0.993
_diffrn_measured_fraction_theta_max 0.993
_diffrn_measurement_device_type 'Rigaku Saturn CCD'
_diffrn_measurement_method \w
_diffrn_radiation_monochromator graphite
_diffrn_radiation_source 'fine-focus sealed tube'
_diffrn_radiation_type MoK\a
_diffrn_radiation_wavelength 0.71075
_diffrn_reflns_av_R_equivalents 0.0274
_diffrn_reflns_limit_h_max 15
_diffrn_reflns_limit_h_min -13
_diffrn_reflns_limit_k_max 7
_diffrn_reflns_limit_k_min -7
_diffrn_reflns_limit_l_max 12
_diffrn_reflns_limit_l_min -13
_diffrn_reflns_number 4311
_diffrn_reflns_theta_full 25.50
_diffrn_reflns_theta_max 25.50
_diffrn_standards_decay_% 0
_exptl_absorpt_coefficient_mu 0.192
_exptl_absorpt_correction_T_max 0.9626
_exptl_absorpt_correction_T_min 0.8693
_exptl_absorpt_correction_type multi-scan
_exptl_absorpt_process_details '(SADABS; Sheldrick, 1996)'
_exptl_crystal_colour colourless
_exptl_crystal_density_diffrn 1.117
_exptl_crystal_density_method 'not measured'
_exptl_crystal_description block
_exptl_crystal_F_000 324
_exptl_crystal_size_max 0.50
_exptl_crystal_size_mid 0.30
_exptl_crystal_size_min 0.20
_refine_diff_density_max 0.252
_refine_diff_density_min -0.264
_refine_ls_extinction_method none
_refine_ls_goodness_of_fit_ref 1.079
_refine_ls_hydrogen_treatment constr
_refine_ls_matrix_type full
_refine_ls_number_parameters 95
_refine_ls_number_reflns 1649
_refine_ls_number_restraints 2
_refine_ls_restrained_S_all 1.078
_refine_ls_R_factor_all 0.0577
_refine_ls_R_factor_gt 0.0457
_refine_ls_shift/su_max 0.000
_refine_ls_shift/su_mean 0.000
_refine_ls_structure_factor_coef Fsqd
_refine_ls_weighting_details 'calc w = 1/[\s^2^(Fo^2^)+(0.0734P)^2^+0.0832P] where P=(Fo^2^+2Fc^2^)/3'
_refine_ls_weighting_scheme calc
_refine_ls_wR_factor_gt 0.1168
_refine_ls_wR_factor_ref 0.1247
_reflns_number_gt 1364
_reflns_number_total 1649
_reflns_threshold_expression I>2\s(I)
_cod_data_source_file rk2303.cif
_cod_data_source_block I
_cod_original_sg_symbol_H-M 'P 21/c'
_cod_database_code 2232921
_cod_database_fobs_code 2232921

loop_
_symmetry_equiv_pos_as_xyz
'x, y, z'
'-x, y+1/2, -z+1/2'
'-x, -y, -z'
'x, -y-1/2, z-1/2'

loop_
_atom_site_type_symbol
_atom_site_label
_atom_site_fract_x
_atom_site_fract_y
_atom_site_fract_z
_atom_site_U_iso_or_equiv
_atom_site_adp_type
_atom_site_calc_flag
_atom_site_refinement_flags
_atom_site_occupancy
_atom_site_symmetry_multiplicity
Si Si1 0.80366(4) 0.08423(9) 0.02023(5) 0.0405(2) Uani d U 1 1
N N1 0.49321(13) 0.2932(2) 0.10461(14) 0.0366(4) Uani d . 1 1
C C1 0.68120(15) 0.1675(3) 0.05735(17) 0.0356(5) Uani d . 1 1
C C2 0.64022(16) 0.0538(3) 0.13516(18) 0.0383(5) Uani d . 1 1
H H2 0.6754 -0.0686 0.1740 0.046 Uiso calc R 1 1
C C3 0.54791(17) 0.1206(3) 0.15535(18) 0.0391(5) Uani d . 1 1
H H3 0.5221 0.0400 0.2079 0.047 Uiso calc R 1 1
C C4 0.53132(15) 0.4054(3) 0.02861(17) 0.0311(4) Uani d . 1 1
C C5 0.62411(16) 0.3477(3) 0.00480(17) 0.0353(5) Uani d . 1 1
H H5 0.6487 0.4314 -0.0475 0.042 Uiso calc R 1 1
C C6 0.8938(2) -0.0751(5) 0.1542(3) 0.0724(9) Uani d . 1 1
H H6A 0.8573 -0.2038 0.1584 0.109 Uiso calc R 1 1
H H6B 0.9101 0.0003 0.2333 0.109 Uiso calc R 1 1
H H6C 0.9611 -0.1049 0.1408 0.109 Uiso calc R 1 1
C C7 0.7569(2) -0.0682(4) -0.1293(2) 0.0576(6) Uani d U 1 1
H H7A 0.8197 -0.1205 -0.1457 0.086 Uiso calc R 1 1
H H7B 0.7140 0.0195 -0.1993 0.086 Uiso calc R 1 1
H H7C 0.7127 -0.1834 -0.1210 0.086 Uiso calc R 1 1
C C8 0.8778(2) 0.3196(4) 0.0009(3) 0.0687(7) Uani d U 1 1
H H8A 0.8948 0.4060 0.0760 0.103 Uiso calc R 1 1
H H8B 0.8323 0.3964 -0.0732 0.103 Uiso calc R 1 1
H H8C 0.9448 0.2790 -0.0101 0.103 Uiso calc R 1 1

loop_
_atom_site_aniso_label
_atom_site_aniso_U_11
_atom_site_aniso_U_22
_atom_site_aniso_U_33
_atom_site_aniso_U_12
_atom_site_aniso_U_13
_atom_site_aniso_U_23
Si1 0.0418(4) 0.0433(4) 0.0397(4) 0.0085(2) 0.0189(3) 0.0001(2)
N1 0.0437(9) 0.0376(9) 0.0332(8) 0.0016(7) 0.0195(7) 0.0033(7)
C1 0.0387(10) 0.0352(10) 0.0323(9) 0.0035(8) 0.0120(8) -0.0037(8)
C2 0.0451(11) 0.0361(10) 0.0339(10) 0.0059(9) 0.0144(9) 0.0028(8)
C3 0.0496(12) 0.0373(11) 0.0347(10) -0.0001(9) 0.0202(9) 0.0051(8)
C4 0.0368(10) 0.0307(9) 0.0277(9) -0.0011(8) 0.0139(8) -0.0013(7)
C5 0.0410(10) 0.0377(10) 0.0317(9) 0.0005(8) 0.0185(8) -0.0008(8)
C6 0.0688(17) 0.093(2) 0.0590(15) 0.0392(15) 0.0270(14) 0.0160(14)
C7 0.0642(15) 0.0625(15) 0.0532(13) 0.0052(12) 0.0297(12) -0.0119(11)
C8 0.0544(14) 0.0656(16) 0.097(2) -0.0045(13) 0.0409(14) -0.0089(15)

loop_
_atom_type_symbol
_atom_type_description
_atom_type_scat_dispersion_real
_atom_type_scat_dispersion_imag
_atom_type_scat_source
C C 0.0033 0.0016 'International Tables Vol C Tables 4.2.6.8 and 6.1.1.4'
H H 0.0000 0.0000 'International Tables Vol C Tables 4.2.6.8 and 6.1.1.4'
N N 0.0061 0.0033 'International Tables Vol C Tables 4.2.6.8 and 6.1.1.4'
Si Si 0.0817 0.0704 'International Tables Vol C Tables 4.2.6.8 and 6.1.1.4'

loop_
_geom_angle_atom_site_label_1
_geom_angle_atom_site_label_2
_geom_angle_atom_site_label_3
_geom_angle_site_symmetry_3
_geom_angle
C7 Si1 C6 . 110.44(13)
C7 Si1 C8 . 110.03(13)
C6 Si1 C8 . 109.91(14)
C7 Si1 C1 . 108.97(10)
C6 Si1 C1 . 108.84(11)
C8 Si1 C1 . 108.60(10)
C3 N1 C4 . 116.95(17)
C2 C1 C5 . 115.83(18)
C2 C1 Si1 . 123.10(15)
C5 C1 Si1 . 121.05(15)
C3 C2 C1 . 120.11(18)
C3 C2 H2 . 119.9
C1 C2 H2 . 119.9
N1 C3 C2 . 123.92(18)
N1 C3 H3 . 118.0
C2 C3 H3 . 118.0
N1 C4 C5 . 122.12(17)
N1 C4 C4 3_665 116.3(2)
C5 C4 C4 3_665 121.6(2)
C4 C5 C1 . 121.06(18)
C4 C5 H5 . 119.5
C1 C5 H5 . 119.5
Si1 C6 H6A . 109.5
Si1 C6 H6B . 109.5
H6A C6 H6B . 109.5
Si1 C6 H6C . 109.5
H6A C6 H6C . 109.5
H6B C6 H6C . 109.5
Si1 C7 H7A . 109.5
Si1 C7 H7B . 109.5
H7A C7 H7B . 109.5
Si1 C7 H7C . 109.5
H7A C7 H7C . 109.5
H7B C7 H7C . 109.5
Si1 C8 H8A . 109.5
Si1 C8 H8B . 109.5
H8A C8 H8B . 109.5
Si1 C8 H8C . 109.5
H8A C8 H8C . 109.5
H8B C8 H8C . 109.5

loop_
_geom_bond_atom_site_label_1
_geom_bond_atom_site_label_2
_geom_bond_site_symmetry_2
_geom_bond_distance
Si1 C7 . 1.855(2)
Si1 C6 . 1.858(2)
Si1 C8 . 1.861(3)
Si1 C1 . 1.884(2)
N1 C3 . 1.338(2)
N1 C4 . 1.350(2)
C1 C2 . 1.394(3)
C1 C5 . 1.396(3)
C2 C3 . 1.383(3)
C2 H2 . 0.9400
C3 H3 . 0.9400
C4 C5 . 1.392(3)
C4 C4 3_665 1.485(3)
C5 H5 . 0.9400
C6 H6A . 0.9700
C6 H6B . 0.9700
C6 H6C . 0.9700
C7 H7A . 0.9700
C7 H7B . 0.9700
C7 H7C . 0.9700
C8 H8A . 0.9700
C8 H8B . 0.9700
C8 H8C . 0.9700

loop_
_geom_hbond_atom_site_label_D
_geom_hbond_atom_site_label_H
_geom_hbond_atom_site_label_A
_geom_hbond_site_symmetry_A
_geom_hbond_distance_DH
_geom_hbond_distance_HA
_geom_hbond_distance_DA
_geom_hbond_angle_DHA
C3 H3 N1 2_645 0.94 2.71 3.626(2) 164.3

loop_
_geom_torsion_atom_site_label_1
_geom_torsion_atom_site_label_2
_geom_torsion_atom_site_label_3
_geom_torsion_atom_site_label_4
_geom_torsion_site_symmetry_1
_geom_torsion_site_symmetry_4
_geom_torsion
C7 Si1 C1 C2 . . 92.79(18)
C6 Si1 C1 C2 . . -27.7(2)
C8 Si1 C1 C2 . . -147.35(18)
C7 Si1 C1 C5 . . -85.66(18)
C6 Si1 C1 C5 . . 153.85(17)
C8 Si1 C1 C5 . . 34.20(19)
C5 C1 C2 C3 . . 0.5(3)
Si1 C1 C2 C3 . . -178.01(14)
C4 N1 C3 C2 . . 0.6(3)
C1 C2 C3 N1 . . -0.4(3)
C3 N1 C4 C5 . . -0.9(3)
C3 N1 C4 C4 . 3_665 179.05(18)
N1 C4 C5 C1 . . 1.1(3)
C4 C4 C5 C1 3_665 . -178.86(19)
C2 C1 C5 C4 . . -0.9(3)
Si1 C1 C5 C4 . . 177.70(14)
